data_2203340
loop_
_publ_author_name
'Abdullah Ayd\?in'
'Tijen \"Onkol'
'Mehmet Akkurt'
'Orhan B\"uy\"ukg\"ung\"or'
'Serdar \"Unl\"u'

_publ_section_title
;
 3-(6-Benzoyl-5-chloro-2-oxo-2,3-dihydro-1,3-benzoxazol-3-yl)propanoic
 acid
;
_journal_issue 3
_journal_name_full 'Acta Crystallographica Section E'
_journal_page_first o341
_journal_page_last o343
_journal_paper_doi 10.1107/S160053680400220X
_journal_volume 60
_journal_year 2004
_chemical_formula_iupac 'C17 H12 Cl N O5'
_chemical_formula_moiety 'C17 H12 Cl N O5'
_chemical_formula_sum 'C17 H12 Cl N O5'
_chemical_formula_weight 345.73
_chemical_name_systematic
;
3-(6-Benzoyl-5-chloro-2-oxo-2,3-dihydro-1,3-benzoxazol-3-yl)propanoic acid
;
_space_group_IT_number 15
_symmetry_cell_setting monoclinic
_symmetry_space_group_name_Hall '-C 2yc'
_symmetry_space_group_name_H-M 'C 1 2/c 1'
_atom_sites_solution_hydrogens geom
_atom_sites_solution_primary direct
_atom_sites_solution_secondary difmap
_cell_angle_alpha 90
_cell_angle_beta 109.749(16)
_cell_angle_gamma 90
_cell_formula_units_Z 8
_cell_length_a 26.015(10)
_cell_length_b 6.252(5)
_cell_length_c 20.412(4)
_cell_measurement_reflns_used 6761
_cell_measurement_temperature 293
_cell_measurement_theta_max 28.13
_cell_measurement_theta_min 1.66
_cell_volume 3125(3)
_computing_cell_refinement X-AREA
_computing_data_collection 'X-AREA (Stoe & Cie, 2002)'
_computing_data_reduction 'X-RED (Stoe & Cie, 2002)'
_computing_molecular_graphics 'ORTEP-3 for Windows (Farrugia, 1997)'
_computing_publication_material 'PLATON (Spek, 1990) and WinGX publication routines (Farrugia, 1999)'
_computing_structure_refinement 'SHELXL97 (Sheldrick, 1997b)'
_computing_structure_solution 'SHELXS97 (Sheldrick, 1997a)'
_diffrn_ambient_temperature 293
_diffrn_detector_area_resol_mean 6.67
_diffrn_measured_fraction_theta_full 0.991
_diffrn_measured_fraction_theta_max 0.991
_diffrn_measurement_device '2-circle goniometer'
_diffrn_measurement_device_type 'Stoe IPDS-2'
_diffrn_measurement_method \w
_diffrn_radiation_monochromator 'plane graphite'
_diffrn_radiation_type 'Mo K\a'
_diffrn_radiation_wavelength 0.71073
_diffrn_reflns_av_R_equivalents 0.0334
_diffrn_reflns_av_sigmaI/netI 0.0503
_diffrn_reflns_limit_h_max 34
_diffrn_reflns_limit_h_min -32
_diffrn_reflns_limit_k_max 8
_diffrn_reflns_limit_k_min -8
_diffrn_reflns_limit_l_max 26
_diffrn_reflns_limit_l_min -16
_diffrn_reflns_number 6761
_diffrn_reflns_reduction_process ' ?'
_diffrn_reflns_theta_full 28.13
_diffrn_reflns_theta_max 28.13
_diffrn_reflns_theta_min 1.66
_diffrn_standards_decay_% <2
_diffrn_standards_number 0
_exptl_absorpt_coefficient_mu 0.272
_exptl_absorpt_correction_T_max 0.965
_exptl_absorpt_correction_T_min 0.854
_exptl_absorpt_correction_type integration
_exptl_absorpt_process_details '(Stoe & Cie, 2002)'
_exptl_crystal_colour colorless
_exptl_crystal_density_diffrn 1.470
_exptl_crystal_density_method 'Not Measured'
_exptl_crystal_description plate
_exptl_crystal_F_000 1424
_exptl_crystal_size_max 0.60
_exptl_crystal_size_mid 0.44
_exptl_crystal_size_min 0.13
_refine_diff_density_max 0.161
_refine_diff_density_min -0.167
_refine_ls_extinction_coef 0.0037(3)
_refine_ls_extinction_expression FC^*^=KFC[1+0.001XFC^2^\L^3^/SIN(2\Q)]^-1/4^
_refine_ls_extinction_method SHELXL97
_refine_ls_goodness_of_fit_ref 0.724
_refine_ls_hydrogen_treatment mixed
_refine_ls_matrix_type full
_refine_ls_number_parameters 243
_refine_ls_number_reflns 3791
_refine_ls_number_restraints 10
_refine_ls_restrained_S_all 0.726
_refine_ls_R_factor_all 0.0763
_refine_ls_R_factor_gt 0.0329
_refine_ls_shift/su_max 0.000
_refine_ls_shift/su_mean 0.000
_refine_ls_structure_factor_coef Fsqd
_refine_ls_weighting_details 'calc w = 1/[\s^2^(Fo^2^)+(0.0486P)^2^] where P = (Fo^2^+2Fc^2^)/3'
_refine_ls_weighting_scheme calc
_refine_ls_wR_factor_gt 0.0776
_refine_ls_wR_factor_ref 0.0851
_reflns_number_gt 1700
_reflns_number_total 3791
_reflns_threshold_expression I>2\s(I)
_cod_data_source_file om6211.cif
_cod_data_source_block I
_cod_depositor_comments
;
The following automatic conversions were performed:
'_symmetry_cell_setting' value 'Monoclinic' changed to 'monoclinic'
according to '/home/saulius/struct/CIF-dictionaries/cif_core.dic'
dictionary named 'cif_core.dic' version 2.4.1 from 2010-06-29.

Automatic conversion script
Id: cif_fix_enum 1527 2010-12-29 10:47:43Z saulius 

The following automatic conversions were performed:

'_symmetry_cell_setting' value 'Monoclinic' changed to 'monoclinic'
according to /home/saulius/struct/CIF-dictionaries/cif_core.dic
dictionary named 'cif_core.dic' version 2.4.1 from 2010-06-29.

Automatic conversion script
Id: cif_fix_values 1715 2011-07-08 13:25:40Z adriana 
;
_cod_original_sg_symbol_H-M 'C 2/c'
_cod_database_code 2203340

loop_
_symmetry_equiv_pos_as_xyz
x,y,z
-x,y,1/2-z
-x,-y,-z
x,-y,1/2+z
1/2+x,1/2+y,z
1/2-x,1/2+y,1/2-z
1/2-x,1/2-y,-z
1/2+x,1/2-y,1/2+z

loop_
_atom_site_aniso_label
_atom_site_aniso_U_11
_atom_site_aniso_U_22
_atom_site_aniso_U_33
_atom_site_aniso_U_12
_atom_site_aniso_U_13
_atom_site_aniso_U_23
Cl1 0.0938(4) 0.0930(4) 0.0664(3) -0.0277(3) 0.0273(2) -0.0190(2)
O1 0.0819(8) 0.0786(8) 0.0504(6) -0.0035(7) 0.0156(6) -0.0010(6)
O2 0.1017(10) 0.1084(11) 0.0788(9) -0.0306(9) 0.0041(8) -0.0159(8)
O3A 0.091(2) 0.0730(14) 0.0894(16) 0.0191(13) 0.0445(14) 0.0158(11)
O4A 0.0935(13) 0.0686(14) 0.0930(13) 0.0171(11) 0.0497(10) 0.0227(11)
O5 0.0988(11) 0.0616(8) 0.2000(18) 0.0163(8) 0.0669(11) 0.0362(10)
N1A 0.0534(14) 0.0571(15) 0.0571(13) 0.0003(13) 0.0162(11) 0.0012(11)
C1 0.0725(11) 0.0757(12) 0.0622(11) -0.0079(11) 0.0108(9) -0.0041(10)
C2A 0.0548(13) 0.0579(13) 0.0759(16) -0.0013(11) 0.0226(12) 0.0053(11)
C3A 0.0665(15) 0.0694(15) 0.0720(15) 0.0098(12) 0.0275(12) 0.0077(12)
C4A 0.0563(19) 0.074(2) 0.0616(18) 0.0108(18) 0.0182(15) 0.0081(17)
C5 0.0544(9) 0.0581(9) 0.0518(9) -0.0021(8) 0.0186(7) 0.0029(8)
C6 0.0685(11) 0.0704(11) 0.0495(9) -0.0090(9) 0.0238(8) 0.0020(8)
C7 0.0588(9) 0.0605(9) 0.0552(9) -0.0021(8) 0.0218(8) -0.0042(8)
C8 0.0581(9) 0.0543(9) 0.0634(10) 0.0057(8) 0.0280(8) 0.0060(8)
C9 0.0782(11) 0.0653(10) 0.0566(10) 0.0061(9) 0.0310(9) 0.0107(8)
C10 0.0606(10) 0.0581(9) 0.0489(9) 0.0047(8) 0.0172(8) 0.0010(7)
C11 0.0790(12) 0.0506(10) 0.0849(12) 0.0054(9) 0.0400(10) 0.0079(9)
C12 0.0674(10) 0.0570(10) 0.0605(9) -0.0049(9) 0.0312(8) -0.0012(8)
C13 0.0919(15) 0.0637(11) 0.0805(12) -0.0116(11) 0.0421(11) -0.0054(9)
C14 0.0825(15) 0.0935(16) 0.0890(14) -0.0303(13) 0.0419(12) -0.0190(12)
C15 0.0682(12) 0.1152(17) 0.0745(13) -0.0094(13) 0.0242(10) -0.0180(13)
C16 0.0709(13) 0.0933(14) 0.0710(12) 0.0054(11) 0.0234(10) 0.0026(10)
C17 0.0651(11) 0.0686(11) 0.0691(11) 0.0004(9) 0.0288(9) 0.0052(8)

loop_
_atom_site_label
_atom_site_fract_x
_atom_site_fract_y
_atom_site_fract_z
_atom_site_U_iso_or_equiv
_atom_site_thermal_displace_type
_atom_site_calc_flag
_atom_site_refinement_flags
_atom_site_occupancy
_atom_site_type_symbol
Cl1 0.03581(2) 0.73522(8) 0.01708(2) 0.0843(2) Uani . . 1.000 Cl
O1 0.16767(5) 1.1278(2) 0.27569(5) 0.0720(4) Uani . . 1.000 O
O2 0.23031(6) 1.3865(3) 0.28662(7) 0.1030(6) Uani . . 1.000 O
O3A 0.25148(11) 1.5366(3) 0.04746(14) 0.0809(10) Uani . . 0.779(4) O
O4A 0.19806(8) 1.8196(4) 0.03518(10) 0.0804(8) Uani . . 0.779(4) O
O5 0.05053(6) 0.4145(2) 0.17979(10) 0.1160(8) Uani . . 1.000 O
N1A 0.18084(11) 1.2392(4) 0.17986(13) 0.0565(8) Uani . . 0.779(4) N
C1 0.19599(8) 1.2712(3) 0.24987(10) 0.0732(7) Uani . . 1.000 C
C2A 0.20998(9) 1.3304(3) 0.13703(13) 0.0627(8) Uani . . 0.779(4) C
C3A 0.18490(9) 1.5359(4) 0.10333(13) 0.0683(9) Uani . . 0.779(4) C
C4A 0.21501(14) 1.6322(6) 0.06003(16) 0.0644(11) Uani . . 0.779(4) C
C5 0.13850(6) 1.0935(2) 0.15967(8) 0.0546(5) Uani . . 1.000 C
C6 0.10822(7) 1.0131(3) 0.09615(8) 0.0618(6) Uani . . 1.000 C
C7 0.07225(6) 0.8507(3) 0.09624(8) 0.0575(5) Uani . . 1.000 C
C8 0.06678(6) 0.7702(2) 0.15659(8) 0.0567(5) Uani . . 1.000 C
C9 0.09797(7) 0.8571(3) 0.22034(9) 0.0646(6) Uani . . 1.000 C
C10 0.13266(6) 1.0178(3) 0.21982(8) 0.0562(5) Uani . . 1.000 C
C11 0.03006(7) 0.5844(3) 0.15753(9) 0.0684(7) Uani . . 1.000 C
C12 -0.02965(7) 0.6178(3) 0.13571(8) 0.0592(6) Uani . . 1.000 C
C13 -0.06296(8) 0.4505(3) 0.14145(9) 0.0754(7) Uani . . 1.000 C
C14 -0.11887(9) 0.4800(4) 0.12145(11) 0.0851(9) Uani . . 1.000 C
C15 -0.14115(8) 0.6711(4) 0.09620(10) 0.0859(8) Uani . . 1.000 C
C16 -0.10908(8) 0.8381(4) 0.09062(9) 0.0786(8) Uani . . 1.000 C
C17 -0.05325(7) 0.8120(3) 0.11075(8) 0.0660(6) Uani . . 1.000 C
C2B 0.1789(4) 1.4548(15) 0.1352(5) 0.068(3) Uiso . . 0.221(4) C
C3B 0.2214(4) 1.3844(14) 0.1049(5) 0.071(3) Uiso . . 0.221(4) C
C4B 0.2357(7) 1.554(2) 0.0598(8) 0.061(4) Uiso . . 0.221(4) C
O4B 0.2684(4) 1.4969(15) 0.0327(5) 0.092(3) Uiso . . 0.221(4) O
N1B 0.1678(4) 1.2939(15) 0.1798(5) 0.053(3) Uiso . . 0.221(4) N
O3B 0.2031(5) 1.705(2) 0.0430(6) 0.079(4) Uiso . . 0.221(4) O
H3B 0.18440 1.63700 0.13920 0.0820 Uiso calc R 0.779(4) H
H4A 0.21620 1.86200 0.01180 0.1210 Uiso calc R 0.779(4) H
H14 -0.14120 0.36800 0.12540 0.1020 Uiso calc R 1.000 H
H15 -0.17880 0.68910 0.08250 0.1030 Uiso calc R 1.000 H
H16 -0.12480 0.96900 0.07330 0.0940 Uiso calc R 1.000 H
H17 -0.03140 0.92630 0.10740 0.0790 Uiso calc R 1.000 H
H6 0.11160 1.06480 0.05510 0.0740 Uiso calc R 1.000 H
H9 0.09510 0.80660 0.26180 0.0780 Uiso calc R 1.000 H
H13 -0.04770 0.31880 0.15870 0.0910 Uiso calc R 1.000 H
H2A 0.21000 1.22850 0.10120 0.0750 Uiso calc R 0.779(4) H
H2B 0.24760 1.35630 0.16570 0.0750 Uiso calc R 0.779(4) H
H3A 0.14740 1.50950 0.07420 0.0820 Uiso calc R 0.779(4) H
H2B1 0.19120 1.58470 0.16180 0.0820 Uiso calc R 0.221(4) H
H2B2 0.14530 1.48740 0.09750 0.0820 Uiso calc R 0.221(4) H
H3B1 0.20840 1.25730 0.07700 0.0860 Uiso calc R 0.221(4) H
H3B2 0.25440 1.34600 0.14260 0.0860 Uiso calc R 0.221(4) H
H4B 0.27210 1.59160 0.00680 0.1380 Uiso calc R 0.221(4) H

loop_
_atom_type_symbol
_atom_type_description
_atom_type_scat_dispersion_real
_atom_type_scat_dispersion_imag
_atom_type_scat_source
O O 0.0106 0.0060 'International Tables Vol C Tables 4.2.6.8 and 6.1.1.4'
N N 0.0061 0.0033 'International Tables Vol C Tables 4.2.6.8 and 6.1.1.4'
Cl Cl 0.1484 0.1585 'International Tables Vol C Tables 4.2.6.8 and 6.1.1.4'
H H 0.0000 0.0000 'International Tables Vol C Tables 4.2.6.8 and 6.1.1.4'
C C 0.0033 0.0016 'International Tables Vol C Tables 4.2.6.8 and 6.1.1.4'

loop_
_geom_angle_atom_site_label_1
_geom_angle_atom_site_label_2
_geom_angle_atom_site_label_3
_geom_angle
_geom_angle_publ_flag
C1 O1 C10 107.35(13) yes
C4A O4A H4A 109.51 no
C4B O4B H4B 109.51 no
C1 N1A C5 109.2(2) yes
C1 N1A C2A 123.3(2) yes
C2A N1A C5 127.2(2) yes
C1 N1B C2B 125.1(8) yes
C1 N1B C5 104.5(6) yes
C2B N1B C5 128.2(8) yes
O1 C1 N1A 107.70(18) yes
O2 C1 N1A 129.6(2) yes
O2 C1 N1B 127.8(4) yes
O1 C1 O2 122.47(17) yes
O1 C1 N1B 107.4(5) yes
N1A C2A C3A 112.2(2) yes
N1B C2B C3B 112.7(8) yes
C2A C3A C4A 112.6(2) no
C2B C3B C4B 114.0(9) no
O4A C4A C3A 114.9(3) yes
O3A C4A O4A 123.2(3) yes
O3A C4A C3A 121.9(3) yes
O4B C4B C3B 114.9(11) yes
O3B C4B O4B 128.2(15) yes
O3B C4B C3B 114.3(15) yes
N1A C5 C10 106.20(16) yes
C6 C5 C10 121.35(15) no
N1B C5 C10 104.5(4) yes
N1A C5 C6 132.26(18) yes
N1B C5 C6 131.7(4) yes
C5 C6 C7 116.30(15) no
Cl1 C7 C8 119.43(13) yes
C6 C7 C8 122.88(15) no
Cl1 C7 C6 117.58(12) yes
C9 C8 C11 117.44(14) no
C7 C8 C11 123.25(14) no
C7 C8 C9 119.25(15) no
C8 C9 C10 117.56(16) no
O1 C10 C9 128.31(15) yes
O1 C10 C5 109.05(14) yes
C5 C10 C9 122.64(15) no
O5 C11 C12 121.53(18) yes
C8 C11 C12 119.52(16) no
O5 C11 C8 118.83(17) yes
C11 C12 C17 121.81(17) no
C13 C12 C17 118.83(18) no
C11 C12 C13 119.36(17) no
C12 C13 C14 119.90(19) no
C13 C14 C15 120.2(2) no
C14 C15 C16 120.8(2) no
C15 C16 C17 119.8(2) no
C12 C17 C16 120.48(19) no
N1A C2A H2A 109.22 no
N1A C2A H2B 109.14 no
C3A C2A H2B 109.15 no
H2A C2A H2B 107.89 no
C3A C2A H2A 109.15 no
C3B C2B H2B1 109.04 no
H2B1 C2B H2B2 107.84 no
N1B C2B H2B2 109.04 no
C3B C2B H2B2 109.00 no
N1B C2B H2B1 109.13 no
C4A C3A H3B 109.13 no
C2A C3A H3A 109.10 no
C2A C3A H3B 109.07 no
C4A C3A H3A 109.04 no
H3A C3A H3B 107.83 no
C2B C3B H3B1 108.81 no
C2B C3B H3B2 108.84 no
C4B C3B H3B2 108.60 no
H3B1 C3B H3B2 107.62 no
C4B C3B H3B1 108.78 no
C7 C6 H6 121.82 no
C5 C6 H6 121.87 no
C8 C9 H9 121.22 no
C10 C9 H9 121.22 no
C12 C13 H13 120.01 no
C14 C13 H13 120.09 no
C13 C14 H14 119.92 no
C15 C14 H14 119.89 no
C16 C15 H15 119.58 no
C14 C15 H15 119.60 no
C17 C16 H16 120.08 no
C15 C16 H16 120.15 no
C12 C17 H17 119.81 no
C16 C17 H17 119.71 no

loop_
_geom_bond_atom_site_label_1
_geom_bond_atom_site_label_2
_geom_bond_distance
_geom_bond_publ_flag
Cl1 C7 1.731(2) yes
O1 C1 1.374(3) yes
O1 C10 1.379(2) yes
O2 C1 1.195(3) yes
O3A C4A 1.220(5) yes
O3B C4B 1.24(2) yes
O4A C4A 1.294(5) yes
O4B C4B 1.22(2) yes
O5 C11 1.206(3) yes
O4A H4A 0.8203 no
O4B H4B 0.8208 no
N1A C2A 1.453(4) yes
N1A C1 1.363(3) yes
N1A C5 1.381(3) yes
N1B C1 1.377(10) yes
N1B C5 1.452(10) yes
N1B C2B 1.450(14) yes
C2A C3A 1.499(3) no
C2B C3B 1.504(15) no
C3A C4A 1.492(5) no
C3B C4B 1.530(18) no
C5 C6 1.365(2) no
C5 C10 1.371(2) no
C6 C7 1.381(3) no
C7 C8 1.382(2) no
C8 C11 1.508(3) no
C8 C9 1.390(3) no
C9 C10 1.353(3) no
C11 C12 1.479(3) no
C12 C13 1.388(3) no
C12 C17 1.378(3) no
C13 C14 1.384(3) no
C14 C15 1.352(4) no
C15 C16 1.365(4) no
C16 C17 1.379(3) no
C2A H2A 0.9701 no
C2A H2B 0.9693 no
C2B H2B1 0.9692 no
C2B H2B2 0.9712 no
C3A H3A 0.9698 no
C3A H3B 0.9707 no
C3B H3B1 0.9695 no
C3B H3B2 0.9697 no
C6 H6 0.9296 no
C9 H9 0.9296 no
C13 H13 0.9301 no
C14 H14 0.9306 no
C15 H15 0.9301 no
C16 H16 0.9297 no
C17 H17 0.9299 no

loop_
_geom_contact_atom_site_label_1
_geom_contact_atom_site_label_2
_geom_contact_distance
_geom_contact_site_symmetry_2
_geom_contact_publ_flag
Cl1 C12 3.477(3) . no
Cl1 C17 3.500(3) . no
Cl1 Cl1 3.425(3) 3_565 no
Cl1 H3A 3.0807 1_545 no
O2 C2A 3.303(4) 6_555 no
O2 C3A 3.372(4) 6_545 no
O2 C4A 3.368(4) 6_545 no
O2 C1 3.314(4) 6_555 no
O2 N1A 3.099(4) 6_555 no
O3A O4A 2.622(4) 7_585 no
O3A C4A 3.340(5) 7_585 no
O3B O4B 2.681(16) 7_585 no
O3B C4B 3.39(2) 7_585 no
O4A O3A 2.622(4) 7_585 no
O4A C6 3.231(4) 1_565 no
O4B C16 3.162(11) 5_555 no
O4B C4B 3.365(17) 7_585 no
O4B C15 3.050(11) 5_555 no
O4B O3B 2.681(16) 7_585 no
O5 N1B 3.143(11) 1_545 no
O5 C10 3.194(3) 1_545 no
O5 C5 3.173(3) 1_545 no
O1 H3B2 2.7768 6_545 no
O1 H2B 2.7183 6_545 no
O1 H14 2.7830 2_565 no
O2 H2B1 2.7176 6_545 no
O2 H2B 2.6609 . no
O2 H2B1 2.7037 . no
O2 H3B 2.7164 6_545 no
O3A H15 2.7649 5_555 no
O3A H4A 1.8054 7_585 no
O3A H2A 2.6226 . no
O3A H2B 2.6964 . no
O3B H2B2 2.5455 . no
O3B H2B1 2.6550 . no
O3B H4B 1.8735 7_585 no
O4A H6 2.8623 1_565 no
O4A H2A 2.8575 1_565 no
O4A H16 2.7258 3_585 no
O4B H4B 2.7937 7_585 no
O4B H16 2.6231 5_555 no
O4B H15 2.3832 5_555 no
O5 H13 2.5160 . no
N1A O2 3.099(4) 6_545 no
N1B O5 3.143(11) 1_565 no
C1 O2 3.314(4) 6_545 no
C2A O2 3.303(4) 6_545 no
C3A C6 3.564(4) 1_565 no
C3A O2 3.372(4) 6_555 no
C3A C7 3.492(4) 1_565 no
C4A O2 3.368(4) 6_555 no
C4A O3A 3.340(5) 7_585 no
C4B O4B 3.365(17) 7_585 no
C4B C15 3.589(16) 3_575 no
C4B O3B 3.39(2) 7_585 no
C5 O5 3.173(3) 1_565 no
C6 C3A 3.564(4) 1_545 no
C6 O4A 3.231(4) 1_545 no
C7 C3A 3.492(4) 1_545 no
C7 C17 3.385(4) . no
C10 O5 3.194(3) 1_565 no
C12 Cl1 3.477(3) . no
C15 O4B 3.050(11) 5_445 no
C15 C4B 3.589(16) 3_575 no
C16 O4B 3.162(11) 5_445 no
C17 Cl1 3.500(3) . no
C17 C7 3.385(4) . no
C1 H3B2 3.0936 . no
C2A H6 3.0351 . no
C3B H15 3.0402 5_555 no
C4A H4A 2.6696 7_585 no
C4B H4B 2.5714 7_585 no
C5 H3B1 3.0458 . no
C6 H3B 3.0086 1_545 no
C6 H2A 2.9412 . no
C7 H2B2 2.9560 1_545 no
C7 H3A 3.0281 1_545 no
C7 H17 2.8216 . no
C7 H3B 3.0557 1_545 no
C8 H17 2.5983 . no
C14 H9 3.0389 2_555 no
C15 H9 2.8649 2_555 no
C16 H6 3.0147 3_575 no
C16 H9 2.9164 2_555 no
H2B1 O3B 2.6550 . no
H2B1 O2 2.7176 6_555 no
H2B1 O2 2.7037 . no
H2B2 C7 2.9560 1_565 no
H2B2 O3B 2.5455 . no
H2A O3A 2.6226 . no
H2A O4A 2.8575 1_545 no
H2A C6 2.9412 . no
H2B O1 2.7183 6_555 no
H2B O2 2.6609 . no
H2B O3A 2.6964 . no
H3B1 C5 3.0458 . no
H3A C7 3.0281 1_565 no
H3A Cl1 3.0807 1_565 no
H3B C6 3.0086 1_565 no
H3B C7 3.0557 1_565 no
H3B O2 2.7164 6_555 no
H3B2 C1 3.0936 . no
H3B2 O1 2.7768 6_555 no
H4A O3A 1.8054 7_585 no
H4A C4A 2.6696 7_585 no
H4A H4A 2.4204 7_585 no
H4B O3B 1.8735 7_585 no
H4B O4B 2.7937 7_585 no
H4B H4B 2.2597 7_585 no
H4B C4B 2.5714 7_585 no
H6 C2A 3.0351 . no
H6 O4A 2.8623 1_545 no
H6 C16 3.0147 3_575 no
H9 C16 2.9164 2_555 no
H9 C14 3.0389 2_555 no
H9 C15 2.8649 2_555 no
H13 O5 2.5160 . no
H14 O1 2.7830 2_545 no
H15 O3A 2.7649 5_445 no
H15 O4B 2.3832 5_445 no
H15 C3B 3.0402 5_445 no
H16 O4B 2.6231 5_445 no
H16 O4A 2.7258 3_585 no
H17 C8 2.5983 . no
H17 C7 2.8216 . no

loop_
_geom_hbond_atom_site_label_D
_geom_hbond_atom_site_label_H
_geom_hbond_atom_site_label_A
_geom_hbond_site_symmetry_A
_geom_hbond_distance_DH
_geom_hbond_distance_HA
_geom_hbond_distance_DA
_geom_hbond_angle_DHA
_geom_hbond_publ_flag
O4A H4A O3A 7_585 0.82 1.81 2.622(4) 173 yes

loop_
_geom_torsion_atom_site_label_1
_geom_torsion_atom_site_label_2
_geom_torsion_atom_site_label_3
_geom_torsion_atom_site_label_4
_geom_torsion
_geom_torsion_publ_flag
C10 O1 C1 O2 -178.5(2) no
C10 O1 C1 N1A -3.7(2) no
C1 O1 C10 C5 -0.78(19) no
C1 O1 C10 C9 177.94(19) no
C2A N1A C1 O2 7.1(4) no
C5 N1A C1 O2 -178.9(2) no
C5 N1A C1 O1 6.8(3) no
C5 N1A C2A C3A 91.6(3) no
C1 N1A C5 C6 177.86(19) no
C1 N1A C2A C3A -95.6(3) no
C2A N1A C1 O1 -167.1(2) no
C2A N1A C5 C10 166.5(2) no
C2A N1A C5 C6 -8.5(4) no
C1 N1A C5 C10 -7.2(2) no
N1A C2A C3A C4A 179.2(2) no
C2A C3A C4A O3A 8.6(4) no
C2A C3A C4A O4A -173.8(2) no
N1A C5 C6 C7 173.5(2) no
C6 C5 C10 C9 1.7(3) no
N1A C5 C10 O1 4.9(2) no
N1A C5 C10 C9 -173.9(2) no
C10 C5 C6 C7 -0.8(3) no
C6 C5 C10 O1 -179.54(15) no
C5 C6 C7 Cl1 -176.66(13) no
C5 C6 C7 C8 -0.5(3) no
Cl1 C7 C8 C11 -0.2(2) no
Cl1 C7 C8 C9 177.12(13) no
C6 C7 C8 C9 1.0(3) no
C6 C7 C8 C11 -176.30(17) no
C9 C8 C11 O5 -69.3(2) no
C7 C8 C9 C10 -0.2(3) no
C11 C8 C9 C10 177.26(16) no
C7 C8 C11 O5 108.0(2) no
C7 C8 C11 C12 -76.0(2) no
C9 C8 C11 C12 106.63(18) no
C8 C9 C10 O1 -179.64(16) no
C8 C9 C10 C5 -1.1(3) no
C8 C11 C12 C17 3.6(2) no
C8 C11 C12 C13 -175.32(15) no
O5 C11 C12 C13 0.5(3) no
O5 C11 C12 C17 179.48(18) no
C11 C12 C13 C14 179.76(17) no
C13 C12 C17 C16 -1.2(2) no
C17 C12 C13 C14 0.8(3) no
C11 C12 C17 C16 179.82(16) no
C12 C13 C14 C15 0.1(3) no
C13 C14 C15 C16 -0.6(3) no
C14 C15 C16 C17 0.2(3) no
C15 C16 C17 C12 0.8(3) no
